data_4084408
loop_
_publ_author_name
'Wang, Lili'
'Ganguly, Rakesh'
'Mathey, Fran\,cois'

_publ_section_title
;
 Revisiting the Chemistry of Phosphinidene Sulfides
;
_journal_issue 19
_journal_name_full Organometallics
_journal_page_first 5614
_journal_paper_doi 10.1021/om500828n
_journal_volume 33
_journal_year 2014
_chemical_formula_sum 'C17 H15 O5 P S W'
_chemical_formula_weight 546.17
_space_group_crystal_system triclinic
_space_group_IT_number 2
_space_group_name_Hall '-P 1'
_space_group_name_H-M_alt 'P -1'
_symmetry_space_group_name_Hall '-P 1'
_symmetry_space_group_name_H-M 'P -1'
_atom_sites_solution_hydrogens geom
_cell_angle_alpha 71.1062(14)
_cell_angle_beta 76.9129(15)
_cell_angle_gamma 86.0001(14)
_cell_formula_units_Z 2
_cell_length_a 8.2214(3)
_cell_length_b 11.0575(4)
_cell_length_c 11.3306(4)
_cell_measurement_reflns_used 9896
_cell_measurement_temperature 103.(2)
_cell_measurement_theta_max 31.0465
_cell_measurement_theta_min 2.5435
_cell_volume 949.23(6)
_computing_cell_refinement 'SAINT V8.34A (Bruker AXS Inc., 2013)'
_computing_data_collection 'APEX2 (Bruker AXS Inc., 2013)'
_computing_data_reduction 'SAINT V8.34A (Bruker AXS Inc., 2013)'
_computing_molecular_graphics 'XP (Bruker AXS Inc., 2013)'
_computing_publication_material 'APEX2 (Bruker AXS Inc., 2013)'
_computing_structure_refinement 'SHELXL-2013 (Sheldrick, 2013)'
_diffrn_ambient_temperature 103.(2)
_diffrn_detector_area_resol_mean 8.3333
_diffrn_measured_fraction_theta_full 0.992
_diffrn_measured_fraction_theta_max 0.992
_diffrn_measurement_device_type 'CCD area detector'
_diffrn_measurement_method 'phi and omega scans'
_diffrn_radiation_monochromator graphite
_diffrn_radiation_type MoK\a
_diffrn_radiation_wavelength 0.71073
_diffrn_reflns_av_R_equivalents 0.0472
_diffrn_reflns_av_unetI/netI 0.0374
_diffrn_reflns_limit_h_max 11
_diffrn_reflns_limit_h_min -11
_diffrn_reflns_limit_k_max 16
_diffrn_reflns_limit_k_min -16
_diffrn_reflns_limit_l_max 16
_diffrn_reflns_limit_l_min -16
_diffrn_reflns_number 29982
_diffrn_reflns_theta_full 31.17
_diffrn_reflns_theta_max 31.17
_diffrn_reflns_theta_min 2.54
_diffrn_source 'fine-focus sealed tube'
_exptl_absorpt_coefficient_mu 6.302
_exptl_absorpt_correction_T_max 0.79
_exptl_absorpt_correction_T_min 0.43
_exptl_absorpt_correction_type multi-scan
_exptl_absorpt_process_details 'SADABS V2012/1 (Bruker AXS Inc.)'
_exptl_crystal_colour yellow
_exptl_crystal_density_diffrn 1.911
_exptl_crystal_density_method 'not measured'
_exptl_crystal_description plate
_exptl_crystal_F_000 524
_exptl_crystal_size_max 0.400
_exptl_crystal_size_mid 0.300
_exptl_crystal_size_min 0.040
_refine_diff_density_max 2.358
_refine_diff_density_min -1.461
_refine_ls_extinction_method none
_refine_ls_goodness_of_fit_ref 1.068
_refine_ls_hydrogen_treatment constr
_refine_ls_matrix_type full
_refine_ls_number_parameters 228
_refine_ls_number_reflns 6089
_refine_ls_number_restraints 0
_refine_ls_restrained_S_all 1.068
_refine_ls_R_factor_all 0.0254
_refine_ls_R_factor_gt 0.0226
_refine_ls_shift/su_max 0.001
_refine_ls_shift/su_mean 0.000
_refine_ls_structure_factor_coef Fsqd
_refine_ls_weighting_details 'w=1/[\s^2^(Fo^2^)+(0.0286P)^2^+0.1127P] where P=(Fo^2^+2Fc^2^)/3'
_refine_ls_weighting_scheme calc
_refine_ls_wR_factor_gt 0.0557
_refine_ls_wR_factor_ref 0.0571
_reflns_number_gt 5674
_reflns_number_total 6089
_reflns_threshold_expression 'I > 2\s(I)'
_cod_data_source_file om500828n_si_001.cif
_cod_data_source_block I_mat187
_cod_depositor_comments 'Adding full bibliography for 4084407--4084409.cif.'
_cod_database_code 4084408

loop_
_space_group_symop_operation_xyz
'x, y, z'
'-x, -y, -z'

loop_
_atom_site_type_symbol
_atom_site_label
_atom_site_fract_x
_atom_site_fract_y
_atom_site_fract_z
_atom_site_U_iso_or_equiv
_atom_site_adp_type
_atom_site_calc_flag
_atom_site_refinement_flags_adp
_atom_site_refinement_flags_posn
_atom_site_occupancy
W W1 0.83413(2) 0.39695(2) 0.31318(2) 0.01012(4) Uani d . . 1
C C1 1.0846(3) 0.3594(2) 0.2676(3) 0.0160(5) Uani d . . 1
C C2 0.8461(3) 0.5279(3) 0.1348(3) 0.0145(5) Uani d . . 1
C C3 0.8848(3) 0.5356(2) 0.3787(3) 0.0156(5) Uani d . . 1
C C4 0.5855(3) 0.4319(3) 0.3641(3) 0.0160(5) Uani d . . 1
C C5 0.8246(3) 0.2628(2) 0.4878(3) 0.0138(5) Uani d . . 1
C C6 0.5653(3) 0.1348(2) 0.3292(3) 0.0138(5) Uani d . . 1
H H6A 0.5605 0.1001 0.4221 0.017 Uiso calc U R 1
H H6B 0.4743 0.1978 0.3153 0.017 Uiso calc U R 1
C C7 0.5409(3) 0.0274(2) 0.2793(3) 0.0160(5) Uani d . . 1
C C8 0.4070(3) 0.0481(3) 0.2049(3) 0.0233(6) Uani d . . 1
H H8A 0.4345 0.1233 0.1288 0.035 Uiso calc U R 1
H H8B 0.3 0.0616 0.2582 0.035 Uiso calc U R 1
H H8C 0.3987 -0.0272 0.1788 0.035 Uiso calc U R 1
C C9 0.7787(3) -0.0748(2) 0.3717(3) 0.0183(5) Uani d . . 1
H H9A 0.8405 -0.1564 0.382 0.022 Uiso calc U R 1
H H9B 0.7234 -0.0723 0.4581 0.022 Uiso calc U R 1
C C10 0.6468(3) -0.0726(2) 0.2980(3) 0.0185(5) Uani d . . 1
C C11 0.6489(4) -0.1823(3) 0.2469(4) 0.0321(8) Uani d . . 1
H H11A 0.5668 -0.1672 0.1931 0.048 Uiso calc U R 1
H H11B 0.621 -0.2616 0.3183 0.048 Uiso calc U R 1
H H11C 0.7605 -0.1897 0.196 0.048 Uiso calc U R 1
C C12 0.7619(3) 0.2445(2) 0.0794(3) 0.0130(4) Uani d . . 1
C C13 0.6541(3) 0.3407(3) 0.0282(3) 0.0183(5) Uani d . . 1
H H13 0.5912 0.388 0.0796 0.022 Uiso calc U R 1
C C14 0.6383(4) 0.3678(3) -0.0971(3) 0.0205(5) Uani d . . 1
H H14 0.5632 0.4321 -0.1307 0.025 Uiso calc U R 1
C C15 0.7324(4) 0.3008(3) -0.1733(3) 0.0217(6) Uani d . . 1
H H15 0.7238 0.3207 -0.2598 0.026 Uiso calc U R 1
C C16 0.8387(4) 0.2048(3) -0.1233(3) 0.0229(6) Uani d . . 1
H H16 0.9021 0.1584 -0.1753 0.027 Uiso calc U R 1
C C17 0.8532(3) 0.1760(3) 0.0029(3) 0.0175(5) Uani d . . 1
H H17 0.9255 0.1094 0.0369 0.021 Uiso calc U R 1
O O1 1.2241(3) 0.3374(2) 0.2463(3) 0.0270(5) Uani d . . 1
O O2 0.8514(3) 0.6023(2) 0.0373(2) 0.0255(5) Uani d . . 1
O O3 0.9135(3) 0.61396(18) 0.4173(2) 0.0200(4) Uani d . . 1
O O4 0.4466(3) 0.4521(2) 0.3940(2) 0.0264(5) Uani d . . 1
O O5 0.8214(3) 0.1854(2) 0.5838(2) 0.0233(4) Uani d . . 1
P P1 0.76940(7) 0.21482(6) 0.24640(7) 0.01035(11) Uani d . . 1
S S1 0.93019(7) 0.05955(6) 0.29501(7) 0.01453(12) Uani d . . 1

loop_
_atom_site_aniso_label
_atom_site_aniso_U_11
_atom_site_aniso_U_22
_atom_site_aniso_U_33
_atom_site_aniso_U_12
_atom_site_aniso_U_13
_atom_site_aniso_U_23
W1 0.01121(5) 0.00904(5) 0.01127(6) 0.00052(3) -0.00336(4) -0.00424(4)
C1 0.0178(12) 0.0116(11) 0.0194(14) -0.0004(9) -0.0057(10) -0.0046(10)
C2 0.0147(11) 0.0167(11) 0.0124(12) -0.0016(9) 0.0011(9) -0.0076(10)
C3 0.0149(11) 0.0151(11) 0.0168(13) 0.0032(9) -0.0060(10) -0.0040(10)
C4 0.0193(12) 0.0165(12) 0.0146(12) 0.0020(9) -0.0059(10) -0.0072(10)
C5 0.0146(11) 0.0152(11) 0.0131(12) -0.0004(9) -0.0010(9) -0.0077(10)
C6 0.0096(10) 0.0131(11) 0.0167(13) -0.0005(8) 0.0008(9) -0.0042(10)
C7 0.0107(10) 0.0137(11) 0.0221(14) -0.0022(9) -0.0025(10) -0.0037(10)
C8 0.0149(12) 0.0190(13) 0.0380(19) -0.0014(10) -0.0109(12) -0.0081(13)
C9 0.0148(11) 0.0119(11) 0.0265(15) -0.0001(9) -0.0074(11) -0.0020(11)
C10 0.0134(11) 0.0124(11) 0.0299(16) -0.0032(9) -0.0059(11) -0.0057(11)
C11 0.0261(15) 0.0175(13) 0.064(3) 0.0042(11) -0.0215(16) -0.0208(16)
C12 0.0126(10) 0.0128(11) 0.0145(12) -0.0023(8) -0.0014(9) -0.0062(9)
C13 0.0242(13) 0.0177(12) 0.0161(13) 0.0061(10) -0.0070(11) -0.0090(11)
C14 0.0271(14) 0.0188(13) 0.0177(14) 0.0027(11) -0.0096(11) -0.0058(11)
C15 0.0246(13) 0.0264(14) 0.0180(14) -0.0043(11) -0.0060(11) -0.0104(12)
C16 0.0227(13) 0.0321(16) 0.0189(15) 0.0037(12) -0.0017(11) -0.0174(13)
C17 0.0159(11) 0.0203(12) 0.0198(14) 0.0031(9) -0.0034(10) -0.0119(11)
O1 0.0148(9) 0.0262(11) 0.0397(15) 0.0016(8) -0.0058(9) -0.0105(10)
O2 0.0312(11) 0.0230(10) 0.0175(11) -0.0026(9) -0.0053(9) 0.0005(9)
O3 0.0264(10) 0.0141(9) 0.0251(11) 0.0017(7) -0.0131(9) -0.0088(8)
O4 0.0160(9) 0.0400(13) 0.0267(12) 0.0066(9) -0.0039(9) -0.0172(11)
O5 0.0333(11) 0.0185(10) 0.0170(11) -0.0009(8) -0.0085(9) -0.0017(8)
P1 0.0093(3) 0.0094(3) 0.0128(3) 0.0004(2) -0.0019(2) -0.0046(2)
S1 0.0101(2) 0.0116(3) 0.0225(3) 0.0014(2) -0.0048(2) -0.0056(2)

loop_
_atom_type_symbol
_atom_type_description
_atom_type_scat_dispersion_real
_atom_type_scat_dispersion_imag
_atom_type_scat_source
C C 0.0033 0.0016 'International Tables Vol C Tables 4.2.6.8 and 6.1.1.4'
H H 0.0000 0.0000 'International Tables Vol C Tables 4.2.6.8 and 6.1.1.4'
O O 0.0106 0.0060 'International Tables Vol C Tables 4.2.6.8 and 6.1.1.4'
P P 0.1023 0.0942 'International Tables Vol C Tables 4.2.6.8 and 6.1.1.4'
S S 0.1246 0.1234 'International Tables Vol C Tables 4.2.6.8 and 6.1.1.4'
W W -0.8490 6.8722 'International Tables Vol C Tables 4.2.6.8 and 6.1.1.4'

loop_
_geom_angle_atom_site_label_1
_geom_angle_atom_site_label_2
_geom_angle_atom_site_label_3
_geom_angle
C3 W1 C4 89.27(10)
C3 W1 C5 91.25(10)
C4 W1 C5 90.22(11)
C3 W1 C1 90.18(10)
C4 W1 C1 178.27(10)
C5 W1 C1 88.15(11)
C3 W1 C2 90.25(11)
C4 W1 C2 90.64(11)
C5 W1 C2 178.29(8)
C1 W1 C2 91.00(11)
C3 W1 P1 176.21(8)
C4 W1 P1 90.50(7)
C5 W1 P1 84.98(7)
C1 W1 P1 89.95(7)
C2 W1 P1 93.53(7)
O1 C1 W1 177.8(3)
O2 C2 W1 178.5(2)
O3 C3 W1 179.4(2)
O4 C4 W1 179.0(2)
O5 C5 W1 178.1(2)
C7 C6 P1 110.52(17)
C7 C6 H6A 109.5
P1 C6 H6A 109.5
C7 C6 H6B 109.5
P1 C6 H6B 109.5
H6A C6 H6B 108.1
C10 C7 C8 126.2(2)
C10 C7 C6 118.1(2)
C8 C7 C6 115.5(2)
C7 C8 H8A 109.5
C7 C8 H8B 109.5
H8A C8 H8B 109.5
C7 C8 H8C 109.5
H8A C8 H8C 109.5
H8B C8 H8C 109.5
C10 C9 S1 113.8(2)
C10 C9 H9A 108.8
S1 C9 H9A 108.8
C10 C9 H9B 108.8
S1 C9 H9B 108.8
H9A C9 H9B 107.7
C7 C10 C11 125.3(3)
C7 C10 C9 118.8(2)
C11 C10 C9 115.9(2)
C10 C11 H11A 109.5
C10 C11 H11B 109.5
H11A C11 H11B 109.5
C10 C11 H11C 109.5
H11A C11 H11C 109.5
H11B C11 H11C 109.5
C17 C12 C13 119.1(2)
C17 C12 P1 124.1(2)
C13 C12 P1 116.78(18)
C14 C13 C12 120.5(2)
C14 C13 H13 119.7
C12 C13 H13 119.7
C15 C14 C13 120.0(3)
C15 C14 H14 120.0
C13 C14 H14 120.0
C16 C15 C14 119.9(3)
C16 C15 H15 120.0
C14 C15 H15 120.0
C15 C16 C17 120.4(2)
C15 C16 H16 119.8
C17 C16 H16 119.8
C16 C17 C12 120.1(2)
C16 C17 H17 119.9
C12 C17 H17 119.9
C12 P1 C6 101.02(12)
C12 P1 S1 106.88(8)
C6 P1 S1 99.94(8)
C12 P1 W1 118.73(8)
C6 P1 W1 115.81(8)
S1 P1 W1 112.27(3)
C9 S1 P1 101.15(8)

loop_
_geom_bond_atom_site_label_1
_geom_bond_atom_site_label_2
_geom_bond_distance
W1 C3 2.010(3)
W1 C4 2.039(3)
W1 C5 2.042(3)
W1 C1 2.053(3)
W1 C2 2.056(3)
W1 P1 2.4960(6)
C1 O1 1.143(3)
C2 O2 1.137(4)
C3 O3 1.148(3)
C4 O4 1.143(3)
C5 O5 1.141(4)
C6 C7 1.513(3)
C6 P1 1.853(3)
C6 H6A 0.99
C6 H6B 0.99
C7 C10 1.350(3)
C7 C8 1.496(4)
C8 H8A 0.98
C8 H8B 0.98
C8 H8C 0.98
C9 C10 1.506(4)
C9 S1 1.856(3)
C9 H9A 0.99
C9 H9B 0.99
C10 C11 1.501(4)
C11 H11A 0.98
C11 H11B 0.98
C11 H11C 0.98
C12 C17 1.393(3)
C12 C13 1.399(3)
C12 P1 1.827(3)
C13 C14 1.388(4)
C13 H13 0.95
C14 C15 1.387(4)
C14 H14 0.95
C15 C16 1.385(4)
C15 H15 0.95
C16 C17 1.391(4)
C16 H16 0.95
C17 H17 0.95
P1 S1 2.0974(8)
